data_7126134
loop_
_publ_author_name
'Abdelraheem, Eman M. M.'
'Goodwin, Imogen'
'Shaabani, Shabnam'
'de Haan, Michel P.'
'Kurpiewska, Katarzyna'
'Kalinowska-T\/lu\'scik, Justyna'
'D\"omling, Alexander'

_publ_section_title
;
 'Atypical Ugi' tetrazoles.
;
_journal_issue 12
_journal_name_full 'Chemical communications (Cambridge, England)'
_journal_page_first 1799
_journal_page_last 1802
_journal_paper_doi 10.1039/c9cc09194g
_journal_volume 56
_journal_year 2020
_chemical_formula_moiety 'C34 H36 N6 O'
_chemical_formula_sum 'C34 H36 N6 O'
_chemical_formula_weight 544.69
_space_group_IT_number 2
_space_group_name_Hall '-P 1'
_space_group_name_H-M_alt 'P -1'
_symmetry_cell_setting triclinic
_symmetry_Int_Tables_number 2
_symmetry_space_group_name_Hall '-P 1'
_symmetry_space_group_name_H-M 'P -1'
_atom_sites_solution_hydrogens mixed
_audit_creation_date 2017-10-20T13:03:34-00:00
_audit_creation_method 'WinGX routine CIF_UPDATE'
_audit_update_record
;
2018-05-22 deposited with the CCDC.	2020-01-07 downloaded from the CCDC.
;
_cell_angle_alpha 70.404(9)
_cell_angle_beta 73.213(10)
_cell_angle_gamma 70.603(10)
_cell_formula_units_Z 2
_cell_length_a 11.2953(14)
_cell_length_b 11.4120(10)
_cell_length_c 13.0664(13)
_cell_measurement_reflns_used 2668
_cell_measurement_temperature 130(2)
_cell_measurement_theta_max 30.2923
_cell_measurement_theta_min 3.1014
_cell_volume 1466.5(3)
_computing_cell_refinement
;
        CrysAlisPro, Agilent Technologies,
        Version 1.171.36.20 (release 27-06-2012 CrysAlis171 .NET)
        (compiled Jul 11 2012,15:38:31)
;
_computing_data_collection
;
        CrysAlisPro, Agilent Technologies,
        Version 1.171.36.20 (release 27-06-2012 CrysAlis171 .NET)
        (compiled Jul 11 2012,15:38:31)
;
_computing_data_reduction
;
        CrysAlisPro, Agilent Technologies,
        Version 1.171.36.20 (release 27-06-2012 CrysAlis171 .NET)
        (compiled Jul 11 2012,15:38:31)
;
_computing_structure_refinement 'SHELXL-2014/6 (Sheldrick, 2014)'
_diffrn_ambient_temperature 130(2)
_diffrn_detector_area_resol_mean 10.3756
_diffrn_measured_fraction_theta_full 0.998
_diffrn_measured_fraction_theta_max 0.896
_diffrn_measurement_device_type 'SuperNova, Dual, Cu at zero, Atlas'
_diffrn_measurement_method '\w scans'
_diffrn_orient_matrix_UB_11 0.0278591
_diffrn_orient_matrix_UB_12 -0.0487118
_diffrn_orient_matrix_UB_13 -0.028615
_diffrn_orient_matrix_UB_21 -0.0076855
_diffrn_orient_matrix_UB_22 -0.0477981
_diffrn_orient_matrix_UB_23 0.0509789
_diffrn_orient_matrix_UB_31 -0.0614904
_diffrn_orient_matrix_UB_32 0.0035999
_diffrn_orient_matrix_UB_33 -0.0063618
_diffrn_radiation_monochromator mirror
_diffrn_radiation_type MoK\a
_diffrn_radiation_wavelength 0.71073
_diffrn_reflns_av_R_equivalents 0.0676
_diffrn_reflns_av_unetI/netI 0.1226
_diffrn_reflns_Laue_measured_fraction_full 0.998
_diffrn_reflns_Laue_measured_fraction_max 0.896
_diffrn_reflns_limit_h_max 15
_diffrn_reflns_limit_h_min -15
_diffrn_reflns_limit_k_max 15
_diffrn_reflns_limit_k_min -15
_diffrn_reflns_limit_l_max 18
_diffrn_reflns_limit_l_min -16
_diffrn_reflns_number 12639
_diffrn_reflns_point_group_measured_fraction_full 0.998
_diffrn_reflns_point_group_measured_fraction_max 0.896
_diffrn_reflns_theta_full 25.242
_diffrn_reflns_theta_max 30.36
_diffrn_reflns_theta_min 3.108
_exptl_absorpt_coefficient_mu 0.077
_exptl_absorpt_correction_T_max 1
_exptl_absorpt_correction_T_min 0.81708
_exptl_absorpt_correction_type multi-scan
_exptl_absorpt_process_details
;
        CrysAlisPro, Agilent Technologies,
        Version 1.171.36.20 (release 27-06-2012 CrysAlis171 .NET)
        (compiled Jul 11 2012,15:38:31)
        Empirical absorption correction using spherical harmonics,
 implemented in SCALE3 ABSPACK scaling algorithm.
;
_exptl_crystal_colour white
_exptl_crystal_density_diffrn 1.233
_exptl_crystal_description prism
_exptl_crystal_F_000 580
_exptl_crystal_size_max 0.2
_exptl_crystal_size_mid 0.2
_exptl_crystal_size_min 0.1
_refine_diff_density_max 0.316
_refine_diff_density_min -0.317
_refine_diff_density_rms 0.074
_refine_ls_extinction_method none
_refine_ls_goodness_of_fit_ref 1.042
_refine_ls_hydrogen_treatment mixed
_refine_ls_matrix_type full
_refine_ls_number_parameters 380
_refine_ls_number_reflns 7920
_refine_ls_number_restraints 0
_refine_ls_restrained_S_all 1.042
_refine_ls_R_factor_all 0.1305
_refine_ls_R_factor_gt 0.0717
_refine_ls_shift/su_max 0
_refine_ls_shift/su_mean 0
_refine_ls_structure_factor_coef Fsqd
_refine_ls_weighting_details 'w=1/[\s^2^(Fo^2^)+(0.0530P)^2^] where P=(Fo^2^+2Fc^2^)/3'
_refine_ls_weighting_scheme calc
_refine_ls_wR_factor_gt 0.1428
_refine_ls_wR_factor_ref 0.1931
_reflns_Friedel_coverage 0
_reflns_number_gt 4412
_reflns_number_total 7920
_reflns_threshold_expression 'I > 2\s(I)'
_cod_data_source_file c9cc09194g2.cif
_cod_data_source_block ig10_f17
_cod_database_code 7126134
_shelx_estimated_absorpt_t_min 0.985
_shelx_estimated_absorpt_t_max 0.992

loop_
_symmetry_equiv_pos_as_xyz
'x, y, z'
'-x, -y, -z'

loop_
_atom_site_label
_atom_site_type_symbol
_atom_site_fract_x
_atom_site_fract_y
_atom_site_fract_z
_atom_site_U_iso_or_equiv
_atom_site_adp_type
_atom_site_occupancy
_atom_site_site_symmetry_order
_atom_site_calc_flag
_atom_site_refinement_flags_posn
_atom_site_refinement_flags_adp
_atom_site_refinement_flags_occupancy
_atom_site_disorder_assembly
_atom_site_disorder_group
O7 O 0.50792(15) 0.11501(15) 0.57808(14) 0.0261(4) Uani 1 1 d . . . . .
N2 N 0.91306(18) -0.12322(18) 0.57327(16) 0.0237(4) Uani 1 1 d . . . . .
C22 C 0.6909(2) 0.1145(2) 0.20252(18) 0.0179(5) Uani 1 1 d . . . . .
N21 N 0.70361(18) 0.02002(17) 0.31255(15) 0.0182(4) Uani 1 1 d . . . . .
N1 N 0.82311(17) -0.09549(17) 0.51260(15) 0.0194(4) Uani 1 1 d . . . . .
N8 N 0.70102(19) 0.15530(18) 0.53424(16) 0.0212(4) Uani 1 1 d . . . . .
N3 N 1.02257(19) -0.14471(19) 0.50634(17) 0.0252(5) Uani 1 1 d . . . . .
C29 C 0.7772(2) 0.2056(2) 0.17207(18) 0.0179(5) Uani 1 1 d . . . . .
N4 N 1.00779(18) -0.13175(19) 0.40244(16) 0.0239(4) Uani 1 1 d . . . . .
C35 C 0.5522(2) 0.2014(2) 0.21927(19) 0.0213(5) Uani 1 1 d . . . . .
C5 C 0.8830(2) -0.1010(2) 0.40755(18) 0.0188(5) Uani 1 1 d . . . . .
C30 C 0.8571(2) 0.1967(2) 0.23936(19) 0.0226(5) Uani 1 1 d . . . . .
H30 H 0.863 0.1288 0.3056 0.027 Uiso 1 1 calc R U . . .
C33 C 0.8401(2) 0.3962(2) 0.04875(19) 0.0243(5) Uani 1 1 d . . . . .
H33 H 0.834 0.4649 -0.017 0.029 Uiso 1 1 calc R U . . .
C34 C 0.7687(2) 0.3085(2) 0.07626(19) 0.0231(5) Uani 1 1 d . . . . .
H34 H 0.7133 0.3181 0.0298 0.028 Uiso 1 1 calc R U . . .
C18 C 0.9169(2) -0.3318(2) 0.3265(2) 0.0265(5) Uani 1 1 d . . . . .
H18 H 0.9705 -0.3329 0.376 0.032 Uiso 1 1 calc R U . . .
C23 C 0.7173(2) 0.0430(2) 0.11278(18) 0.0210(5) Uani 1 1 d . . . . .
C17 C 0.7955(2) -0.2208(2) 0.33452(19) 0.0231(5) Uani 1 1 d . . . . .
H17A H 0.7405 -0.2432 0.4086 0.028 Uiso 1 1 calc R U . . .
H17B H 0.7476 -0.212 0.2786 0.028 Uiso 1 1 calc R U . . .
C16 C 0.8201(2) -0.0889(2) 0.31667(18) 0.0195(5) Uani 1 1 d . . . . .
H16 H 0.8817 -0.0706 0.2446 0.023 Uiso 1 1 calc R U . . .
C32 C 0.9203(2) 0.3854(2) 0.1157(2) 0.0264(5) Uani 1 1 d . . . . .
H32 H 0.9693 0.446 0.096 0.032 Uiso 1 1 calc R U . . .
C28 C 0.6380(2) -0.0332(2) 0.1233(2) 0.0277(6) Uani 1 1 d . . . . .
H28 H 0.5678 -0.0389 0.1842 0.033 Uiso 1 1 calc R U . . .
C40 C 0.5144(2) 0.2613(2) 0.30500(19) 0.0228(5) Uani 1 1 d . . . . .
H40 H 0.5718 0.244 0.3521 0.027 Uiso 1 1 calc R U . . .
C7 C 0.6258(2) 0.0781(2) 0.55779(18) 0.0197(5) Uani 1 1 d . . . . .
C15 C 0.6674(3) 0.2747(3) 0.7221(2) 0.0345(6) Uani 1 1 d . . . . .
H15 H 0.7519 0.2214 0.7084 0.041 Uiso 1 1 calc R U . . .
C11 C 0.4701(2) 0.3954(2) 0.6640(2) 0.0278(6) Uani 1 1 d . . . . .
H11 H 0.4179 0.4246 0.6103 0.033 Uiso 1 1 calc R U . . .
C36 C 0.4680(2) 0.2305(2) 0.1500(2) 0.0294(6) Uani 1 1 d . . . . .
H36 H 0.4929 0.1927 0.0898 0.035 Uiso 1 1 calc R U . . .
C10 C 0.5947(2) 0.3202(2) 0.64152(19) 0.0217(5) Uani 1 1 d . . . . .
C9 C 0.6485(2) 0.2922(2) 0.52884(19) 0.0234(5) Uani 1 1 d . . . . .
H9A H 0.5796 0.3282 0.4856 0.028 Uiso 1 1 calc R U . . .
H9B H 0.7168 0.337 0.4886 0.028 Uiso 1 1 calc R U . . .
C39 C 0.3941(2) 0.3458(2) 0.3223(2) 0.0298(6) Uani 1 1 d . . . . .
H39 H 0.3698 0.3856 0.3812 0.036 Uiso 1 1 calc R U . . .
C24 C 0.8219(2) 0.0456(2) 0.02469(19) 0.0247(5) Uani 1 1 d . . . . .
H24 H 0.8788 0.0947 0.0171 0.03 Uiso 1 1 calc R U . . .
C14 C 0.6187(3) 0.3057(3) 0.8228(2) 0.0408(7) Uani 1 1 d . . . . .
H14 H 0.6697 0.2737 0.8776 0.049 Uiso 1 1 calc R U . . .
C13 C 0.4957(3) 0.3832(2) 0.8433(2) 0.0347(6) Uani 1 1 d . . . . .
H13 H 0.4626 0.4054 0.9119 0.042 Uiso 1 1 calc R U . . .
C31 C 0.9287(2) 0.2856(2) 0.2115(2) 0.0255(5) Uani 1 1 d . . . . .
H31 H 0.9832 0.2776 0.2582 0.031 Uiso 1 1 calc R U . . .
C25 C 0.8443(3) -0.0228(3) -0.0527(2) 0.0347(6) Uani 1 1 d . . . . .
H25 H 0.9159 -0.0197 -0.1126 0.042 Uiso 1 1 calc R U . . .
C38 C 0.3095(3) 0.3724(2) 0.2543(2) 0.0363(7) Uani 1 1 d . . . . .
H38 H 0.2267 0.4294 0.2666 0.044 Uiso 1 1 calc R U . . .
C6 C 0.6876(2) -0.0635(2) 0.56366(18) 0.0207(5) Uani 1 1 d . . . . .
H6A H 0.6772 -0.1131 0.6426 0.025 Uiso 1 1 calc R U . . .
H6B H 0.6405 -0.0923 0.5274 0.025 Uiso 1 1 calc R U . . .
C27 C 0.6599(3) -0.1007(3) 0.0461(2) 0.0342(6) Uani 1 1 d . . . . .
H27 H 0.6041 -0.1511 0.054 0.041 Uiso 1 1 calc R U . . .
C12 C 0.4209(3) 0.4286(2) 0.7641(2) 0.0325(6) Uani 1 1 d . . . . .
H12 H 0.3364 0.482 0.7779 0.039 Uiso 1 1 calc R U . . .
C26 C 0.7627(3) -0.0950(3) -0.0423(2) 0.0379(7) Uani 1 1 d . . . . .
H26 H 0.777 -0.1406 -0.0956 0.045 Uiso 1 1 calc R U . . .
C37 C 0.3470(2) 0.3149(3) 0.1682(2) 0.0366(7) Uani 1 1 d . . . . .
H37 H 0.2896 0.3331 0.1208 0.044 Uiso 1 1 calc R U . . .
C19 C 0.8820(3) -0.4599(2) 0.3663(3) 0.0448(8) Uani 1 1 d . . . . .
H19A H 0.8307 -0.4696 0.4419 0.067 Uiso 1 1 calc R U . . .
H19B H 0.9604 -0.5305 0.3659 0.067 Uiso 1 1 calc R U . . .
H19C H 0.8323 -0.462 0.3169 0.067 Uiso 1 1 calc R U . . .
C20 C 0.9949(3) -0.3124(3) 0.2084(3) 0.0572(10) Uani 1 1 d . . . . .
H20A H 1.0686 -0.3874 0.2039 0.086 Uiso 1 1 calc R U . . .
H20B H 1.0252 -0.2349 0.1878 0.086 Uiso 1 1 calc R U . . .
H20C H 0.9412 -0.3024 0.1575 0.086 Uiso 1 1 calc R U . . .
H8 H 0.791(3) 0.125(2) 0.524(2) 0.039(8) Uiso 1 1 d . . . . .
H21 H 0.634(2) -0.011(2) 0.338(2) 0.027(7) Uiso 1 1 d . . . . .

loop_
_atom_site_aniso_label
_atom_site_aniso_U_11
_atom_site_aniso_U_22
_atom_site_aniso_U_33
_atom_site_aniso_U_23
_atom_site_aniso_U_13
_atom_site_aniso_U_12
O7 0.0161(8) 0.0254(9) 0.0349(10) -0.0096(7) -0.0014(7) -0.0047(7)
N2 0.0206(10) 0.0235(10) 0.0288(11) -0.0056(9) -0.0125(9) -0.0029(8)
C22 0.0188(11) 0.0183(10) 0.0164(10) -0.0023(9) -0.0048(9) -0.0059(9)
N21 0.0151(10) 0.0166(9) 0.0198(10) -0.0024(7) -0.0036(8) -0.0027(8)
N1 0.0162(10) 0.0183(9) 0.0230(10) -0.0047(8) -0.0058(8) -0.0029(8)
N8 0.0174(10) 0.0205(10) 0.0279(11) -0.0097(8) -0.0026(9) -0.0057(8)
N3 0.0191(10) 0.0258(10) 0.0326(12) -0.0097(9) -0.0080(9) -0.0038(9)
C29 0.0167(11) 0.0181(10) 0.0184(11) -0.0068(9) -0.0012(9) -0.0040(9)
N4 0.0192(10) 0.0253(10) 0.0295(11) -0.0099(9) -0.0062(9) -0.0050(9)
C35 0.0197(12) 0.0196(11) 0.0218(12) 0.0005(9) -0.0065(10) -0.0056(9)
C5 0.0172(11) 0.0150(10) 0.0238(12) -0.0046(9) -0.0052(10) -0.0030(9)
C30 0.0255(13) 0.0220(11) 0.0200(11) -0.0020(9) -0.0068(10) -0.0076(10)
C33 0.0288(13) 0.0208(11) 0.0185(11) -0.0002(9) -0.0019(10) -0.0077(10)
C34 0.0235(13) 0.0253(12) 0.0211(12) -0.0061(10) -0.0050(10) -0.0066(10)
C18 0.0254(13) 0.0198(11) 0.0336(14) -0.0092(10) -0.0086(11) -0.0003(10)
C23 0.0227(12) 0.0189(11) 0.0202(11) -0.0041(9) -0.0068(10) -0.0030(10)
C17 0.0220(12) 0.0232(12) 0.0247(12) -0.0091(10) -0.0048(10) -0.0039(10)
C16 0.0166(11) 0.0214(11) 0.0192(11) -0.0070(9) -0.0002(9) -0.0047(9)
C32 0.0283(14) 0.0243(12) 0.0275(13) -0.0054(10) -0.0022(11) -0.0122(11)
C28 0.0315(14) 0.0300(13) 0.0260(13) -0.0049(11) -0.0100(11) -0.0125(11)
C40 0.0221(12) 0.0211(11) 0.0250(12) -0.0062(10) -0.0046(10) -0.0055(10)
C7 0.0196(12) 0.0215(11) 0.0174(11) -0.0054(9) -0.0040(9) -0.0042(9)
C15 0.0316(15) 0.0383(15) 0.0330(15) -0.0154(12) -0.0129(12) 0.0034(12)
C11 0.0257(13) 0.0255(12) 0.0308(13) -0.0067(10) -0.0061(11) -0.0052(11)
C36 0.0255(14) 0.0326(13) 0.0273(13) -0.0012(11) -0.0093(11) -0.0073(11)
C10 0.0229(12) 0.0187(11) 0.0252(12) -0.0080(9) -0.0056(10) -0.0045(10)
C9 0.0222(12) 0.0210(11) 0.0266(12) -0.0073(10) -0.0029(10) -0.0059(10)
C39 0.0273(14) 0.0213(12) 0.0361(14) -0.0082(11) -0.0009(12) -0.0044(11)
C24 0.0228(13) 0.0252(12) 0.0268(13) -0.0077(10) -0.0043(10) -0.0069(10)
C14 0.0455(18) 0.0433(16) 0.0343(16) -0.0168(13) -0.0159(14) 0.0008(14)
C13 0.0467(17) 0.0317(14) 0.0272(14) -0.0130(11) -0.0007(13) -0.0128(13)
C31 0.0274(13) 0.0273(12) 0.0260(13) -0.0050(10) -0.0086(11) -0.0116(11)
C25 0.0342(15) 0.0406(15) 0.0316(14) -0.0193(13) -0.0018(12) -0.0071(13)
C38 0.0229(14) 0.0228(12) 0.0499(18) -0.0011(12) -0.0061(13) 0.0015(11)
C6 0.0182(12) 0.0225(11) 0.0203(11) -0.0057(9) -0.0003(9) -0.0070(10)
C27 0.0420(17) 0.0361(15) 0.0353(15) -0.0121(12) -0.0136(13) -0.0161(13)
C12 0.0286(14) 0.0280(13) 0.0371(15) -0.0131(12) 0.0009(12) -0.0045(11)
C26 0.0419(17) 0.0427(16) 0.0389(16) -0.0238(14) -0.0097(14) -0.0091(14)
C37 0.0269(15) 0.0336(14) 0.0430(17) 0.0028(12) -0.0166(13) -0.0049(12)
C19 0.0415(18) 0.0261(14) 0.068(2) -0.0203(14) -0.0126(16) -0.0012(13)
C20 0.052(2) 0.0420(17) 0.0458(19) -0.0129(15) 0.0082(16) 0.0141(16)

loop_
_atom_type_symbol
_atom_type_description
_atom_type_scat_dispersion_real
_atom_type_scat_dispersion_imag
_atom_type_scat_source
C C 0.0033 0.0016 'International Tables Vol C Tables 4.2.6.8 and 6.1.1.4'
H H 0 0 'International Tables Vol C Tables 4.2.6.8 and 6.1.1.4'
N N 0.0061 0.0033 'International Tables Vol C Tables 4.2.6.8 and 6.1.1.4'
O O 0.0106 0.006 'International Tables Vol C Tables 4.2.6.8 and 6.1.1.4'

loop_
_geom_angle_atom_site_label_1
_geom_angle_atom_site_label_2
_geom_angle_atom_site_label_3
_geom_angle
_geom_angle_site_symmetry_1
_geom_angle_site_symmetry_3
_geom_angle_publ_flag
N3 N2 N1 105.95(18) . . ?
N21 C22 C29 110.91(17) . . ?
N21 C22 C35 105.40(17) . . ?
C29 C22 C35 105.04(17) . . ?
N21 C22 C23 110.30(17) . . ?
C29 C22 C23 112.58(18) . . ?
C35 C22 C23 112.30(18) . . ?
C16 N21 C22 117.11(17) . . ?
C16 N21 H21 109.0(16) . . ?
C22 N21 H21 107.6(15) . . ?
C5 N1 N2 108.77(18) . . ?
C5 N1 C6 131.32(19) . . ?
N2 N1 C6 119.90(18) . . ?
C7 N8 C9 121.6(2) . . ?
C7 N8 H8 122.9(16) . . ?
C9 N8 H8 115.4(16) . . ?
N2 N3 N4 111.35(17) . . ?
C30 C29 C34 117.9(2) . . ?
C30 C29 C22 123.1(2) . . ?
C34 C29 C22 118.81(19) . . ?
C5 N4 N3 106.07(18) . . ?
C36 C35 C40 118.5(2) . . ?
C36 C35 C22 124.2(2) . . ?
C40 C35 C22 117.1(2) . . ?
N4 C5 N1 107.87(19) . . ?
N4 C5 C16 125.7(2) . . ?
N1 C5 C16 126.1(2) . . ?
C29 C30 C31 121.2(2) . . ?
C29 C30 H30 119.4 . . ?
C31 C30 H30 119.4 . . ?
C34 C33 C32 120.8(2) . . ?
C34 C33 H33 119.6 . . ?
C32 C33 H33 119.6 . . ?
C33 C34 C29 120.7(2) . . ?
C33 C34 H34 119.7 . . ?
C29 C34 H34 119.7 . . ?
C19 C18 C20 110.9(2) . . ?
C19 C18 C17 110.2(2) . . ?
C20 C18 C17 110.8(2) . . ?
C19 C18 H18 108.3 . . ?
C20 C18 H18 108.3 . . ?
C17 C18 H18 108.3 . . ?
C24 C23 C28 118.0(2) . . ?
C24 C23 C22 122.7(2) . . ?
C28 C23 C22 119.3(2) . . ?
C18 C17 C16 114.56(19) . . ?
C18 C17 H17A 108.6 . . ?
C16 C17 H17A 108.6 . . ?
C18 C17 H17B 108.6 . . ?
C16 C17 H17B 108.6 . . ?
H17A C17 H17B 107.6 . . ?
N21 C16 C5 110.62(17) . . ?
N21 C16 C17 114.05(18) . . ?
C5 C16 C17 107.88(18) . . ?
N21 C16 H16 108 . . ?
C5 C16 H16 108 . . ?
C17 C16 H16 108 . . ?
C33 C32 C31 119.4(2) . . ?
C33 C32 H32 120.3 . . ?
C31 C32 H32 120.3 . . ?
C27 C28 C23 121.0(2) . . ?
C27 C28 H28 119.5 . . ?
C23 C28 H28 119.5 . . ?
C39 C40 C35 120.9(2) . . ?
C39 C40 H40 119.6 . . ?
C35 C40 H40 119.6 . . ?
O7 C7 N8 123.2(2) . . ?
O7 C7 C6 118.3(2) . . ?
N8 C7 C6 118.5(2) . . ?
C10 C15 C14 120.9(2) . . ?
C10 C15 H15 119.6 . . ?
C14 C15 H15 119.6 . . ?
C10 C11 C12 120.8(2) . . ?
C10 C11 H11 119.6 . . ?
C12 C11 H11 119.6 . . ?
C35 C36 C37 120.3(2) . . ?
C35 C36 H36 119.8 . . ?
C37 C36 H36 119.8 . . ?
C15 C10 C11 118.8(2) . . ?
C15 C10 C9 121.6(2) . . ?
C11 C10 C9 119.6(2) . . ?
N8 C9 C10 113.96(19) . . ?
N8 C9 H9A 108.8 . . ?
C10 C9 H9A 108.8 . . ?
N8 C9 H9B 108.8 . . ?
C10 C9 H9B 108.8 . . ?
H9A C9 H9B 107.7 . . ?
C38 C39 C40 120.3(2) . . ?
C38 C39 H39 119.8 . . ?
C40 C39 H39 119.8 . . ?
C23 C24 C25 121.0(2) . . ?
C23 C24 H24 119.5 . . ?
C25 C24 H24 119.5 . . ?
C13 C14 C15 119.9(3) . . ?
C13 C14 H14 120 . . ?
C15 C14 H14 120 . . ?
C12 C13 C14 120.1(2) . . ?
C12 C13 H13 120 . . ?
C14 C13 H13 120 . . ?
C32 C31 C30 119.9(2) . . ?
C32 C31 H31 120 . . ?
C30 C31 H31 120 . . ?
C26 C25 C24 120.1(3) . . ?
C26 C25 H25 120 . . ?
C24 C25 H25 120 . . ?
C39 C38 C37 119.1(2) . . ?
C39 C38 H38 120.4 . . ?
C37 C38 H38 120.4 . . ?
N1 C6 C7 115.49(19) . . ?
N1 C6 H6A 108.4 . . ?
C7 C6 H6A 108.4 . . ?
N1 C6 H6B 108.4 . . ?
C7 C6 H6B 108.4 . . ?
H6A C6 H6B 107.5 . . ?
C26 C27 C28 120.3(2) . . ?
C26 C27 H27 119.8 . . ?
C28 C27 H27 119.8 . . ?
C13 C12 C11 119.5(2) . . ?
C13 C12 H12 120.2 . . ?
C11 C12 H12 120.2 . . ?
C25 C26 C27 119.6(2) . . ?
C25 C26 H26 120.2 . . ?
C27 C26 H26 120.2 . . ?
C38 C37 C36 120.8(2) . . ?
C38 C37 H37 119.6 . . ?
C36 C37 H37 119.6 . . ?
C18 C19 H19A 109.5 . . ?
C18 C19 H19B 109.5 . . ?
H19A C19 H19B 109.5 . . ?
C18 C19 H19C 109.5 . . ?
H19A C19 H19C 109.5 . . ?
H19B C19 H19C 109.5 . . ?
C18 C20 H20A 109.5 . . ?
C18 C20 H20B 109.5 . . ?
H20A C20 H20B 109.5 . . ?
C18 C20 H20C 109.5 . . ?
H20A C20 H20C 109.5 . . ?
H20B C20 H20C 109.5 . . ?

loop_
_geom_bond_atom_site_label_1
_geom_bond_atom_site_label_2
_geom_bond_distance
_geom_bond_site_symmetry_2
_geom_bond_publ_flag
O7 C7 1.233(3) . ?
N2 N3 1.293(3) . ?
N2 N1 1.358(2) . ?
C22 N21 1.492(3) . ?
C22 C29 1.537(3) . ?
C22 C35 1.549(3) . ?
C22 C23 1.551(3) . ?
N21 C16 1.480(3) . ?
N21 H21 0.90(3) . ?
N1 C5 1.356(3) . ?
N1 C6 1.458(3) . ?
N8 C7 1.326(3) . ?
N8 C9 1.460(3) . ?
N8 H8 0.94(3) . ?
N3 N4 1.369(3) . ?
C29 C30 1.391(3) . ?
C29 C34 1.402(3) . ?
N4 C5 1.322(3) . ?
C35 C36 1.386(3) . ?
C35 C40 1.395(3) . ?
C5 C16 1.498(3) . ?
C30 C31 1.393(3) . ?
C30 H30 0.95 . ?
C33 C34 1.382(3) . ?
C33 C32 1.382(3) . ?
C33 H33 0.95 . ?
C34 H34 0.95 . ?
C18 C19 1.522(3) . ?
C18 C20 1.524(4) . ?
C18 C17 1.532(3) . ?
C18 H18 1 . ?
C23 C24 1.391(3) . ?
C23 C28 1.395(3) . ?
C17 C16 1.549(3) . ?
C17 H17A 0.99 . ?
C17 H17B 0.99 . ?
C16 H16 1 . ?
C32 C31 1.384(3) . ?
C32 H32 0.95 . ?
C28 C27 1.386(3) . ?
C28 H28 0.95 . ?
C40 C39 1.388(3) . ?
C40 H40 0.95 . ?
C7 C6 1.517(3) . ?
C15 C10 1.378(3) . ?
C15 C14 1.387(3) . ?
C15 H15 0.95 . ?
C11 C10 1.390(3) . ?
C11 C12 1.392(3) . ?
C11 H11 0.95 . ?
C36 C37 1.394(3) . ?
C36 H36 0.95 . ?
C10 C9 1.519(3) . ?
C9 H9A 0.99 . ?
C9 H9B 0.99 . ?
C39 C38 1.383(4) . ?
C39 H39 0.95 . ?
C24 C25 1.396(3) . ?
C24 H24 0.95 . ?
C14 C13 1.383(4) . ?
C14 H14 0.95 . ?
C13 C12 1.381(4) . ?
C13 H13 0.95 . ?
C31 H31 0.95 . ?
C25 C26 1.380(4) . ?
C25 H25 0.95 . ?
C38 C37 1.383(4) . ?
C38 H38 0.95 . ?
C6 H6A 0.99 . ?
C6 H6B 0.99 . ?
C27 C26 1.382(4) . ?
C27 H27 0.95 . ?
C12 H12 0.95 . ?
C26 H26 0.95 . ?
C37 H37 0.95 . ?
C19 H19A 0.98 . ?
C19 H19B 0.98 . ?
C19 H19C 0.98 . ?
C20 H20A 0.98 . ?
C20 H20B 0.98 . ?
C20 H20C 0.98 . ?

loop_
_geom_torsion_atom_site_label_1
_geom_torsion_atom_site_label_2
_geom_torsion_atom_site_label_3
_geom_torsion_atom_site_label_4
_geom_torsion
_geom_torsion_site_symmetry_1
_geom_torsion_site_symmetry_2
_geom_torsion_site_symmetry_3
_geom_torsion_site_symmetry_4
_geom_torsion_publ_flag
C29 C22 N21 C16 -76.5(2) . . . . ?
C35 C22 N21 C16 170.31(18) . . . . ?
C23 C22 N21 C16 48.9(2) . . . . ?
N3 N2 N1 C5 -0.1(2) . . . . ?
N3 N2 N1 C6 -178.71(18) . . . . ?
N1 N2 N3 N4 0.1(2) . . . . ?
N21 C22 C29 C30 1.0(3) . . . . ?
C35 C22 C29 C30 114.4(2) . . . . ?
C23 C22 C29 C30 -123.1(2) . . . . ?
N21 C22 C29 C34 -174.03(19) . . . . ?
C35 C22 C29 C34 -60.6(2) . . . . ?
C23 C22 C29 C34 61.8(3) . . . . ?
N2 N3 N4 C5 0.0(2) . . . . ?
N21 C22 C35 C36 -130.7(2) . . . . ?
C29 C22 C35 C36 112.1(2) . . . . ?
C23 C22 C35 C36 -10.6(3) . . . . ?
N21 C22 C35 C40 54.3(2) . . . . ?
C29 C22 C35 C40 -62.9(2) . . . . ?
C23 C22 C35 C40 174.4(2) . . . . ?
N3 N4 C5 N1 -0.1(2) . . . . ?
N3 N4 C5 C16 -173.9(2) . . . . ?
N2 N1 C5 N4 0.1(2) . . . . ?
C6 N1 C5 N4 178.5(2) . . . . ?
N2 N1 C5 C16 173.93(19) . . . . ?
C6 N1 C5 C16 -7.7(4) . . . . ?
C34 C29 C30 C31 -1.4(3) . . . . ?
C22 C29 C30 C31 -176.5(2) . . . . ?
C32 C33 C34 C29 -0.8(3) . . . . ?
C30 C29 C34 C33 1.5(3) . . . . ?
C22 C29 C34 C33 176.87(19) . . . . ?
N21 C22 C23 C24 -114.4(2) . . . . ?
C29 C22 C23 C24 10.1(3) . . . . ?
C35 C22 C23 C24 128.4(2) . . . . ?
N21 C22 C23 C28 61.9(3) . . . . ?
C29 C22 C23 C28 -173.7(2) . . . . ?
C35 C22 C23 C28 -55.3(3) . . . . ?
C19 C18 C17 C16 169.4(2) . . . . ?
C20 C18 C17 C16 -67.5(3) . . . . ?
C22 N21 C16 C5 129.6(2) . . . . ?
C22 N21 C16 C17 -108.6(2) . . . . ?
N4 C5 C16 N21 -141.8(2) . . . . ?
N1 C5 C16 N21 45.4(3) . . . . ?
N4 C5 C16 C17 92.8(3) . . . . ?
N1 C5 C16 C17 -79.9(3) . . . . ?
C18 C17 C16 N21 173.75(19) . . . . ?
C18 C17 C16 C5 -62.9(2) . . . . ?
C34 C33 C32 C31 -0.2(4) . . . . ?
C24 C23 C28 C27 -2.2(3) . . . . ?
C22 C23 C28 C27 -178.7(2) . . . . ?
C36 C35 C40 C39 1.5(3) . . . . ?
C22 C35 C40 C39 176.8(2) . . . . ?
C9 N8 C7 O7 -1.0(3) . . . . ?
C9 N8 C7 C6 -179.05(19) . . . . ?
C40 C35 C36 C37 -1.9(4) . . . . ?
C22 C35 C36 C37 -176.8(2) . . . . ?
C14 C15 C10 C11 -1.6(4) . . . . ?
C14 C15 C10 C9 177.2(2) . . . . ?
C12 C11 C10 C15 2.4(4) . . . . ?
C12 C11 C10 C9 -176.3(2) . . . . ?
C7 N8 C9 C10 75.7(3) . . . . ?
C15 C10 C9 N8 54.7(3) . . . . ?
C11 C10 C9 N8 -126.6(2) . . . . ?
C35 C40 C39 C38 -0.2(4) . . . . ?
C28 C23 C24 C25 1.9(3) . . . . ?
C22 C23 C24 C25 178.2(2) . . . . ?
C10 C15 C14 C13 0.0(4) . . . . ?
C15 C14 C13 C12 0.7(4) . . . . ?
C33 C32 C31 C30 0.4(4) . . . . ?
C29 C30 C31 C32 0.4(4) . . . . ?
C23 C24 C25 C26 -0.3(4) . . . . ?
C40 C39 C38 C37 -0.8(4) . . . . ?
C5 N1 C6 C7 -89.4(3) . . . . ?
N2 N1 C6 C7 88.8(2) . . . . ?
O7 C7 C6 N1 165.1(2) . . . . ?
N8 C7 C6 N1 -16.8(3) . . . . ?
C23 C28 C27 C26 0.9(4) . . . . ?
C14 C13 C12 C11 0.1(4) . . . . ?
C10 C11 C12 C13 -1.7(4) . . . . ?
C24 C25 C26 C27 -1.0(4) . . . . ?
C28 C27 C26 C25 0.7(4) . . . . ?
C39 C38 C37 C36 0.4(4) . . . . ?
C35 C36 C37 C38 0.9(4) . . . . ?
